data_4061169
loop_
_publ_author_name
'Price, Richard D.'
'Fern\'andez, Ignacio'
'G\'omez, Gloria Ruiz'
'Ortiz, Fernando L\'opez'
'Davidson, Matthew G.'
'Cowan, John A.'
'Howard, Judith A. K.'

_publ_section_title
;
 The First Mixed-Anion Complex of a Lithium Phosphazene: Synthesis and
 Crystal and Solution Structure of
 [(LiCH2P(Ph)2NPh)&#x00B7;(LiOC6H2-2,6-{C(CH3)3}-4-CH3)]2
;
_journal_coden_ASTM ORGND7
_journal_issue 25
_journal_name_full Organometallics
_journal_page_first 5934
_journal_page_last 5938
_journal_paper_doi 10.1021/om049608x
_journal_volume 23
_journal_year 2004
_chemical_formula_sum 'C84.17 H96.77 Li4 N2 O2 P2'
_chemical_formula_weight 1258.17
_space_group_IT_number 15
_symmetry_cell_setting monoclinic
_symmetry_space_group_name_Hall '-C 2yc'
_symmetry_space_group_name_H-M 'C 1 2/c 1'
_cell_angle_alpha 90.00
_cell_angle_beta 107.43(5)
_cell_angle_gamma 90.00
_cell_formula_units_Z 4
_cell_length_a 25.007(6)
_cell_length_b 13.561(3)
_cell_length_c 24.345(5)
_cell_measurement_temperature 100(2)
_cell_volume 7877(3)
_diffrn_ambient_temperature 100(2)
_exptl_crystal_density_diffrn 1.061
_cod_depositor_comments
;
The following automatic conversions were performed:
'_symmetry_cell_setting' value 'Monoclinic' changed to 'monoclinic'
according to '/home/saulius/struct/CIF-dictionaries/cif_core.dic'
dictionary named 'cif_core.dic' version 2.4.1 from 2010-06-29.

Automatic conversion script
Id: cif_fix_enum 1527 2010-12-29 10:47:43Z saulius 
;
_cod_original_sg_symbol_H-M 'C 2/c'
_cod_database_code 4061169

loop_
_symmetry_equiv_pos_as_xyz
'x, y, z'
'-x, y, -z+1/2'
'x+1/2, y+1/2, z'
'-x+1/2, y+1/2, -z+1/2'
'-x, -y, -z'
'x, -y, z-1/2'
'-x+1/2, -y+1/2, -z'
'x+1/2, -y+1/2, z-1/2'

loop_
_atom_site_label
_atom_site_type_symbol
_atom_site_fract_x
_atom_site_fract_y
_atom_site_fract_z
_atom_site_U_iso_or_equiv
_atom_site_adp_type
_atom_site_occupancy
_atom_site_symmetry_multiplicity
_atom_site_calc_flag
_atom_site_refinement_flags
_atom_site_disorder_assembly
_atom_site_disorder_group
P1 P 0.26084(5) 0.00518(7) 0.37109(4) 0.0343(3) Uani 1 1 d . . .
O1 O 0.19547(12) 0.23591(18) 0.45364(10) 0.0342(7) Uani 1 1 d . . .
N1 N 0.19453(16) 0.0407(2) 0.34124(13) 0.0362(8) Uani 1 1 d . . .
C1 C 0.2765(2) 0.0403(3) 0.44321(16) 0.0411(11) Uani 1 1 d . . .
H1A H 0.3202 0.0371 0.4591 0.073(18) Uiso 1 1 d R . .
H1B H 0.2589 -0.0127 0.4610 0.056(14) Uiso 1 1 d R . .
C11 C 0.14028(18) 0.2618(3) 0.42196(14) 0.0351(9) Uani 1 1 d . . .
C12 C 0.0916(2) 0.2188(4) 0.43381(16) 0.0545(14) Uani 1 1 d . . .
C13 C 0.0361(2) 0.2408(4) 0.39787(18) 0.0628(17) Uani 1 1 d . . .
H13A H 0.0051 0.2092 0.4053 0.052(14) Uiso 1 1 d R . .
C14 C 0.0264(2) 0.3068(4) 0.35272(17) 0.0472(12) Uani 1 1 d . . .
C15 C 0.07396(18) 0.3509(3) 0.34296(15) 0.0361(9) Uani 1 1 d . . .
H15A H 0.0676 0.3978 0.3127 0.032(11) Uiso 1 1 d R . .
C16 C 0.13137(17) 0.3303(3) 0.37499(14) 0.0295(8) Uani 1 1 d . . .
C21 C 0.0981(2) 0.1486(5) 0.4857(2) 0.081(2) Uani 1 1 d . . .
C22 C 0.0391(3) 0.1156(10) 0.4905(3) 0.190(7) Uani 1 1 d . . .
H22A H 0.0176 0.0802 0.4558 0.13(3) Uiso 1 1 d R . .
H22B H 0.0190 0.1757 0.4949 0.059(19) Uiso 1 1 d R . .
H22C H 0.0439 0.0733 0.5243 0.19(4) Uiso 1 1 d R . .
C23 C 0.1305(4) 0.0543(5) 0.4802(2) 0.114(4) Uani 1 1 d . . .
H23A H 0.1662 0.0725 0.4738 0.12(3) Uiso 1 1 d R . .
H23B H 0.1082 0.0151 0.4477 0.13(3) Uiso 1 1 d R . .
H23C H 0.1380 0.0158 0.5157 0.13(3) Uiso 1 1 d R . .
C24 C 0.1294(2) 0.2034(5) 0.54239(17) 0.0601(16) Uani 1 1 d . . .
H24A H 0.1684 0.2143 0.5433 0.038(12) Uiso 1 1 d R . .
H24B H 0.1285 0.1629 0.5754 0.11(2) Uiso 1 1 d R . .
H24C H 0.1113 0.2670 0.5441 0.23(6) Uiso 1 1 d R . .
C25 C -0.0352(2) 0.3327(5) 0.3169(2) 0.0614(15) Uani 1 1 d . . .
H25A H -0.0614 0.2935 0.3308 0.16(4) Uiso 1 1 d R . .
H25B H -0.0406 0.3179 0.2762 0.12(3) Uiso 1 1 d R . .
H25C H -0.0421 0.4030 0.3212 0.13(3) Uiso 1 1 d R . .
C26 C 0.18234(17) 0.3791(3) 0.35895(14) 0.0289(8) Uani 1 1 d . . .
C27 C 0.16111(18) 0.4548(3) 0.30981(15) 0.0357(9) Uani 1 1 d . . .
H27A H 0.1931 0.4857 0.3013 0.047(13) Uiso 1 1 d R . .
H27B H 0.1389 0.5055 0.3217 0.036(11) Uiso 1 1 d R . .
H27C H 0.1377 0.4212 0.2753 0.043(12) Uiso 1 1 d R . .
C28 C 0.21697(18) 0.3008(3) 0.33720(16) 0.0343(9) Uani 1 1 d . . .
H28A H 0.2480 0.3333 0.3277 0.064(16) Uiso 1 1 d R . .
H28B H 0.1927 0.2682 0.3028 0.053(14) Uiso 1 1 d R . .
H28C H 0.2318 0.2517 0.3674 0.048(13) Uiso 1 1 d R . .
C29 C 0.22295(17) 0.4349(3) 0.41012(15) 0.0307(8) Uani 1 1 d . . .
H29A H 0.2525 0.4663 0.3974 0.027(10) Uiso 1 1 d R . .
H29B H 0.2398 0.3883 0.4412 0.027(10) Uiso 1 1 d R . .
H29C H 0.2022 0.4853 0.4241 0.042(12) Uiso 1 1 d R . .
C31 C 0.3144(2) 0.0660(3) 0.34372(16) 0.0397(10) Uani 1 1 d . . .
C32 C 0.3735(2) 0.0572(4) 0.37230(19) 0.0561(14) Uani 1 1 d . . .
H32A H 0.3858 0.0132 0.4040 0.070(17) Uiso 1 1 d R . .
C33 C 0.4138(3) 0.1118(5) 0.3549(2) 0.0674(17) Uani 1 1 d . . .
H33A H 0.4526 0.1054 0.3748 0.068(17) Uiso 1 1 d R . .
C34 C 0.3954(3) 0.1748(4) 0.3082(2) 0.0682(18) Uani 1 1 d . . .
H34A H 0.4217 0.2124 0.2957 0.069(17) Uiso 1 1 d R . .
C35 C 0.3370(3) 0.1831(3) 0.2791(2) 0.0584(15) Uani 1 1 d . . .
H35A H 0.3250 0.2259 0.2469 0.068(16) Uiso 1 1 d R . .
C36 C 0.2959(2) 0.1293(3) 0.29628(17) 0.0449(12) Uani 1 1 d . . .
H36A H 0.2571 0.1362 0.2762 0.073(19) Uiso 1 1 d R . .
C41 C 0.27096(19) -0.1270(3) 0.36219(16) 0.0358(9) Uani 1 1 d . . .
C42 C 0.30960(18) -0.1664(3) 0.33627(16) 0.0364(9) Uani 1 1 d . . .
H42A H 0.3311 -0.1232 0.3206 0.049(13) Uiso 1 1 d R . .
C43 C 0.3167(2) -0.2684(3) 0.33337(18) 0.0429(10) Uani 1 1 d . . .
H43A H 0.3431 -0.2952 0.3165 0.058(15) Uiso 1 1 d R . .
C44 C 0.2837(3) -0.3300(3) 0.3563(2) 0.0598(15) Uani 1 1 d . . .
H44A H 0.2877 -0.3994 0.3544 0.077(18) Uiso 1 1 d R . .
C45 C 0.2444(3) -0.2918(3) 0.3817(3) 0.074(2) Uani 1 1 d . . .
H45A H 0.2226 -0.3353 0.3970 0.083(19) Uiso 1 1 d R . .
C46 C 0.2376(3) -0.1901(3) 0.3848(2) 0.0579(14) Uani 1 1 d . . .
H46A H 0.2110 -0.1638 0.4016 0.066(16) Uiso 1 1 d R . .
C51 C 0.15926(19) 0.0251(3) 0.28490(15) 0.0363(9) Uani 1 1 d . . .
C52 C 0.1747(2) -0.0322(3) 0.24364(16) 0.0413(10) Uani 1 1 d . . .
H52A H 0.2105 -0.0626 0.2531 0.036(12) Uiso 1 1 d R . .
C53 C 0.1365(2) -0.0438(3) 0.18858(17) 0.0485(12) Uani 1 1 d . . .
H53A H 0.1471 -0.0823 0.1609 0.064(16) Uiso 1 1 d R . .
C54 C 0.0825(2) 0.0007(4) 0.17302(18) 0.0528(12) Uani 1 1 d . . .
H54A H 0.0573 -0.0088 0.1355 0.050(13) Uiso 1 1 d R . .
C55 C 0.0666(2) 0.0580(4) 0.21314(19) 0.0493(11) Uani 1 1 d . . .
H55A H 0.0308 0.0885 0.2033 0.060(16) Uiso 1 1 d R . .
C56 C 0.1044(2) 0.0695(3) 0.26790(17) 0.0431(10) Uani 1 1 d . . .
H56A H 0.0935 0.1084 0.2952 0.049(13) Uiso 1 1 d R . .
Li1 Li 0.1887(4) 0.1201(6) 0.4053(3) 0.0477(19) Uani 1 1 d . . .
Li2 Li 0.2736(4) 0.1852(5) 0.4794(3) 0.048(2) Uani 1 1 d . . .
C201 C 0.0100(4) 0.5870(7) 0.5229(4) 0.087(4) Uani 0.50 1 d PG A -1
H201 H -0.0157 0.5896 0.5436 0.104 Uiso 0.50 1 calc PR A -1
C202 C 0.0461(4) 0.6658(5) 0.5248(3) 0.086(5) Uani 0.50 1 d PG A -1
H202 H 0.0445 0.7211 0.5468 0.103 Uiso 0.50 1 calc PR A -1
C203 C 0.0845(4) 0.6619(6) 0.4937(4) 0.089(5) Uani 0.50 1 d PG A -1
H203 H 0.1086 0.7146 0.4950 0.107 Uiso 0.50 1 calc PR A -1
C204 C 0.0868(4) 0.5793(7) 0.4607(3) 0.094(7) Uani 0.50 1 d PG A -1
H204 H 0.1125 0.5767 0.4400 0.113 Uiso 0.50 1 calc PR A -1
C205 C 0.0508(4) 0.5005(5) 0.4588(3) 0.073(3) Uani 0.50 1 d PG A -1
H205 H 0.0523 0.4452 0.4368 0.088 Uiso 0.50 1 calc PR A -1
C206 C 0.0124(4) 0.5044(6) 0.4899(4) 0.063(3) Uani 0.50 1 d PG A -1
H206 H -0.0118 0.4517 0.4886 0.076 Uiso 0.50 1 calc PR A -1
C301 C 0.0928(4) 0.5996(5) 0.4171(5) 0.103(6) Uani 0.50 1 d PG B 2
H301 H 0.0914 0.5317 0.4115 0.124 Uiso 0.50 1 calc PR B 2
C302 C 0.0752(4) 0.6627(6) 0.3701(4) 0.078(4) Uani 0.50 1 d PG B 2
H302 H 0.0622 0.6370 0.3330 0.094 Uiso 0.50 1 calc PR B 2
C303 C 0.0772(4) 0.7642(6) 0.3784(4) 0.109(7) Uani 0.50 1 d PG B 2
H303 H 0.0655 0.8064 0.3470 0.131 Uiso 0.50 1 calc PR B 2
C304 C 0.0967(4) 0.8026(5) 0.4338(5) 0.147(11) Uani 0.50 1 d PG B 2
H304 H 0.0980 0.8705 0.4394 0.177 Uiso 0.50 1 calc PR B 2
C305 C 0.1142(5) 0.7395(9) 0.4808(4) 0.100(6) Uani 0.50 1 d PG B 2
H305 H 0.1273 0.7652 0.5178 0.120 Uiso 0.50 1 calc PR B 2
C306 C 0.1123(5) 0.6380(9) 0.4724(4) 0.29(3) Uani 0.50 1 d PG B 2
H306 H 0.1240 0.5959 0.5039 0.342 Uiso 0.50 1 calc PR B 2
C401 C -0.0258(7) 0.7703(10) 0.2073(7) 0.066(6) Uiso 0.298(5) 1 d PG . 3
C402 C -0.0232(5) 0.6680(9) 0.2100(5) 0.065(5) Uiso 0.298(5) 1 d PG . 3
H402 H -0.0443 0.6305 0.1791 0.078 Uiso 0.298(5) 1 calc PR . 3
C403 C 0.0111(6) 0.6217(5) 0.2588(6) 0.060(5) Uiso 0.298(5) 1 d PG . 3
H403 H 0.0129 0.5532 0.2606 0.072 Uiso 0.298(5) 1 calc PR . 3
C404 C 0.0427(5) 0.6777(9) 0.3049(5) 0.067(5) Uiso 0.298(5) 1 d PG . 3
H404 H 0.0657 0.6467 0.3376 0.081 Uiso 0.298(5) 1 calc PR . 3
C405 C 0.0400(7) 0.7800(8) 0.3023(7) 0.052(5) Uiso 0.298(5) 1 d PG . 3
H405 H 0.0612 0.8175 0.3332 0.062 Uiso 0.298(5) 1 calc PR . 3
C406 C 0.0058(9) 0.8263(5) 0.2535(9) 0.072(5) Uiso 0.298(5) 1 d PG . 3
H406 H 0.0040 0.8948 0.2517 0.086 Uiso 0.298(5) 1 calc PR . 3
C407 C -0.0633(6) 0.8473(11) 0.1628(6) 0.042(4) Uiso 0.298(5) 1 d P . 3
H40F H -0.0871 0.8182 0.1281 0.064 Uiso 0.298(5) 1 calc PR . 3
H40G H -0.0351 0.8868 0.1539 0.064 Uiso 0.298(5) 1 calc PR . 3
H40H H -0.0854 0.8881 0.1799 0.064 Uiso 0.298(5) 1 calc PR . 3

loop_
_atom_site_aniso_label
_atom_site_aniso_U_11
_atom_site_aniso_U_22
_atom_site_aniso_U_33
_atom_site_aniso_U_23
_atom_site_aniso_U_13
_atom_site_aniso_U_12
P1 0.0591(7) 0.0228(5) 0.0198(4) -0.0022(3) 0.0098(4) -0.0145(5)
O1 0.0552(17) 0.0245(13) 0.0153(11) 0.0012(9) -0.0009(11) -0.0132(12)
N1 0.062(2) 0.0239(15) 0.0202(14) -0.0051(12) 0.0080(15) -0.0108(15)
C1 0.071(3) 0.028(2) 0.0235(18) -0.0017(15) 0.0130(19) -0.017(2)
C11 0.054(3) 0.0308(19) 0.0130(15) -0.0011(14) -0.0017(15) -0.0184(18)
C12 0.062(3) 0.067(3) 0.0200(18) 0.0149(19) -0.0093(19) -0.038(3)
C13 0.057(3) 0.090(4) 0.028(2) 0.018(2) -0.009(2) -0.047(3)
C14 0.050(3) 0.060(3) 0.0231(19) 0.0058(18) -0.0012(18) -0.021(2)
C15 0.050(2) 0.036(2) 0.0185(17) 0.0024(15) 0.0038(16) -0.0069(18)
C16 0.045(2) 0.0260(18) 0.0144(15) -0.0007(13) 0.0034(15) -0.0084(16)
C21 0.066(3) 0.114(5) 0.037(2) 0.044(3) -0.022(2) -0.066(4)
C22 0.100(6) 0.314(15) 0.100(6) 0.148(8) -0.055(5) -0.138(9)
C23 0.194(8) 0.066(4) 0.038(3) 0.026(3) -0.035(4) -0.088(5)
C24 0.047(3) 0.106(5) 0.024(2) 0.025(2) 0.0052(19) -0.015(3)
C25 0.050(3) 0.087(4) 0.038(3) 0.015(3) -0.002(2) -0.018(3)
C26 0.046(2) 0.0220(17) 0.0160(15) 0.0019(13) 0.0051(15) -0.0051(16)
C27 0.050(3) 0.032(2) 0.0235(18) 0.0101(15) 0.0094(17) -0.0061(18)
C28 0.050(2) 0.0273(19) 0.0250(18) 0.0000(14) 0.0111(17) -0.0046(18)
C29 0.047(2) 0.0224(17) 0.0218(16) 0.0005(13) 0.0096(16) -0.0072(16)
C31 0.069(3) 0.0262(19) 0.0242(18) -0.0061(15) 0.0152(19) -0.021(2)
C32 0.073(3) 0.062(3) 0.030(2) 0.000(2) 0.009(2) -0.031(3)
C33 0.075(4) 0.083(4) 0.042(3) -0.008(3) 0.014(3) -0.043(3)
C34 0.106(5) 0.058(3) 0.056(3) -0.013(3) 0.049(3) -0.044(3)
C35 0.115(5) 0.029(2) 0.047(3) 0.0010(19) 0.047(3) -0.007(3)
C36 0.088(4) 0.0236(19) 0.031(2) -0.0043(15) 0.030(2) -0.006(2)
C41 0.056(3) 0.0239(18) 0.0289(19) -0.0007(14) 0.0143(18) -0.0088(18)
C42 0.050(2) 0.033(2) 0.0274(18) 0.0018(15) 0.0123(17) -0.0125(18)
C43 0.060(3) 0.036(2) 0.036(2) -0.0008(17) 0.019(2) -0.004(2)
C44 0.103(4) 0.027(2) 0.068(3) 0.002(2) 0.053(3) -0.005(2)
C45 0.129(5) 0.026(2) 0.104(4) -0.003(3) 0.090(4) -0.018(3)
C46 0.090(4) 0.028(2) 0.075(3) -0.007(2) 0.054(3) -0.014(2)
C51 0.058(3) 0.0261(19) 0.0233(17) -0.0049(14) 0.0106(18) -0.0137(18)
C52 0.061(3) 0.032(2) 0.0262(19) -0.0076(16) 0.0066(19) 0.000(2)
C53 0.070(3) 0.045(3) 0.026(2) -0.0148(18) 0.009(2) -0.008(2)
C54 0.065(3) 0.059(3) 0.026(2) -0.009(2) 0.001(2) -0.013(3)
C55 0.050(3) 0.059(3) 0.037(2) -0.005(2) 0.009(2) -0.009(2)
C56 0.059(3) 0.043(2) 0.0285(19) -0.0076(17) 0.0136(19) -0.010(2)
Li1 0.067(5) 0.043(4) 0.031(3) -0.013(3) 0.012(3) -0.023(4)
Li2 0.078(6) 0.030(3) 0.021(3) -0.006(3) -0.008(3) -0.009(4)
C201 0.124(12) 0.083(10) 0.066(8) 0.016(7) 0.046(8) 0.045(9)
C202 0.172(15) 0.054(7) 0.040(6) 0.002(5) 0.044(8) 0.021(8)
C203 0.146(14) 0.055(7) 0.047(6) 0.009(5) 0.000(8) -0.009(8)
C204 0.089(13) 0.158(16) 0.042(6) -0.001(8) 0.030(7) 0.061(12)
C205 0.095(10) 0.066(8) 0.049(6) -0.012(6) 0.009(6) 0.000(7)
C206 0.063(9) 0.068(7) 0.048(7) 0.001(6) 0.001(5) -0.002(7)
C301 0.105(12) 0.046(7) 0.192(18) 0.035(9) 0.094(13) 0.007(7)
C302 0.076(8) 0.069(8) 0.106(10) -0.047(7) 0.051(8) -0.017(7)
C303 0.088(10) 0.050(7) 0.23(2) 0.053(10) 0.117(13) 0.016(7)
C304 0.162(17) 0.065(9) 0.29(3) -0.121(15) 0.178(19) -0.076(11)
C305 0.131(16) 0.074(10) 0.124(14) 0.022(9) 0.081(12) -0.023(10)
C306 0.11(2) 0.62(8) 0.16(3) 0.26(4) 0.098(19) 0.20(4)

loop_
_geom_bond_atom_site_label_1
_geom_bond_atom_site_label_2
_geom_bond_distance
_geom_bond_site_symmetry_2
_geom_bond_publ_flag
P1 N1 1.670(4) . ?
P1 C1 1.747(4) . ?
P1 C41 1.831(4) . ?
P1 C31 1.858(4) . ?
P1 Li1 2.697(9) . ?
O1 C11 1.409(5) . ?
O1 Li2 1.909(7) 7_556 ?
O1 Li1 1.939(8) . ?
O1 Li2 1.988(9) . ?
N1 C51 1.407(5) . ?
N1 Li1 1.936(8) . ?
C1 Li2 2.164(8) . ?
C1 Li1 2.372(10) . ?
C1 H1A 1.0446 . ?
C1 H1B 1.0069 . ?
C11 C16 1.438(5) . ?
C11 C12 1.456(6) . ?
C11 Li1 2.371(10) . ?
C12 C13 1.432(7) . ?
C12 C21 1.551(6) . ?
C13 C14 1.382(6) . ?
C13 H13A 0.9495 . ?
C14 C15 1.413(6) . ?
C14 C25 1.566(7) . ?
C15 C16 1.441(6) . ?
C15 H15A 0.9500 . ?
C16 C26 1.585(5) . ?
C21 C23 1.542(11) . ?
C21 C24 1.557(7) . ?
C21 C22 1.578(9) . ?
C22 H22A 0.9799 . ?
C22 H22B 0.9799 . ?
C22 H22C 0.9798 . ?
C23 H23A 0.9811 . ?
C23 H23B 0.9773 . ?
C23 H23C 0.9795 . ?
C24 H24A 0.9801 . ?
C24 H24B 0.9796 . ?
C24 H24C 0.9802 . ?
C25 H25A 0.9800 . ?
C25 H25B 0.9800 . ?
C25 H25C 0.9801 . ?
C26 C27 1.545(5) . ?
C26 C29 1.549(5) . ?
C26 C28 1.559(5) . ?
C27 H27A 0.9793 . ?
C27 H27B 0.9800 . ?
C27 H27C 0.9799 . ?
C28 H28A 0.9785 . ?
C28 H28B 0.9800 . ?
C28 H28C 0.9797 . ?
C29 H29A 0.9790 . ?
C29 H29B 0.9797 . ?
C29 H29C 0.9795 . ?
C31 C36 1.402(6) . ?
C31 C32 1.437(7) . ?
C32 C33 1.414(7) . ?
C32 H32A 0.9500 . ?
C33 C34 1.385(8) . ?
C33 H33A 0.9498 . ?
C34 C35 1.424(9) . ?
C34 H34A 0.9503 . ?
C35 C36 1.421(7) . ?
C35 H35A 0.9500 . ?
C36 H36A 0.9500 . ?
C41 C42 1.408(6) . ?
C41 C46 1.417(6) . ?
C42 C43 1.399(6) . ?
C42 H42A 0.9498 . ?
C43 C44 1.402(6) . ?
C43 H43A 0.9500 . ?
C44 C45 1.408(7) . ?
C44 H44A 0.9499 . ?
C45 C46 1.394(6) . ?
C45 H45A 0.9500 . ?
C46 H46A 0.9500 . ?
C51 C52 1.412(6) . ?
C51 C56 1.441(6) . ?
C52 C53 1.402(6) . ?
C52 H52A 0.9497 . ?
C53 C54 1.422(7) . ?
C53 H53A 0.9501 . ?
C54 C55 1.396(7) . ?
C54 H54A 0.9503 . ?
C55 C56 1.393(6) . ?
C55 H55A 0.9499 . ?
C56 H56A 0.9502 . ?
Li1 Li2 2.499(10) . ?
Li1 H23A 2.0198 . ?
Li2 O1 1.909(7) 7_556 ?
Li2 Li2 2.490(16) 7_556 ?
C201 C202 1.3900 . ?
C201 C206 1.3900 . ?
C201 H201 0.9300 . ?
C202 C203 1.3900 . ?
C202 H202 0.9300 . ?
C203 C204 1.3900 . ?
C203 H203 0.9300 . ?
C204 C205 1.3900 . ?
C204 H204 0.9300 . ?
C205 C206 1.3900 . ?
C205 H205 0.9300 . ?
C206 H206 0.9300 . ?
C301 C302 1.3900 . ?
C301 C306 1.3900 . ?
C301 H301 0.9300 . ?
C302 C303 1.3900 . ?
C302 H302 0.9300 . ?
C303 C304 1.3900 . ?
C303 H303 0.9300 . ?
C304 C305 1.3900 . ?
C304 H304 0.9300 . ?
C305 C306 1.3900 . ?
C305 H305 0.9300 . ?
C306 H306 0.9300 . ?
C401 C405 0.38(3) 2 ?
C401 C406 1.21(3) 2 ?
C401 C404 1.331(7) 2 ?
C401 C402 1.3900 . ?
C401 C406 1.3900 . ?
C401 C407 1.591(17) . ?
C402 C403 1.3900 . ?
C402 C402 1.95(2) 2 ?
C402 H402 0.9300 . ?
C403 C404 1.3900 . ?
C403 H403 0.9300 . ?
C404 C405 1.3900 . ?
C404 H404 0.9300 . ?
C405 C406 1.3900 . ?
C405 H405 0.9300 . ?
C406 H406 0.9300 . ?
C407 C405 1.26(2) 2 ?
C407 H40F 0.9600 . ?
C407 H40G 0.9600 . ?
C407 H40H 0.9600 . ?
